data_4310282
loop_
_publ_author_name
'St\'ephane Cordier'
'Nikola\"i G. Naumov'
'Diala Salloum'
'Fr\'ed\'eric Paul'
'Christiane Perrin'

_publ_contact_author_address
;
LCSIM UMR 6511 CNRS - Universit\'e de Rennes 1, Institut de Chimie
de Rennes, B\^at. 10A, Campus de Beaulieu, Avenue du G\'en\'eral Leclerc,
35042 Rennes, France
;
_publ_contact_author_email christiane.perrin@univ-rennes1.fr
_publ_contact_author_fax 33299635704
_publ_contact_author_name 'Perrin, Christiane'
_publ_contact_author_phone 33223236253
_publ_section_title
;
 Synthesis and Characterization of Mo6 Chalcobromides and
 Cyano-Substituted Compounds Built from a Novel [(Mo6Bri6Yi2)La6]n-
 Discrete Cluster Unit (Yi= S or Se and La= Br or CN)
;
_journal_name_full 'Inorganic Chemistry'
_journal_page_first 219
_journal_page_last 226
_journal_paper_doi 10.1021/ic034443q
_journal_volume 43
_journal_year 2004
_chemical_formula_moiety 'C106 H252 Br18 Cs0.4 K0.6 Mo18 N29 O16 S6'
_chemical_formula_sum 'C106 H252 Br18 Cs0.4 K0.6 Mo18 N29 O16 S6'
_chemical_formula_weight 5623.47
_space_group_IT_number 221
_symmetry_cell_setting cubic
_symmetry_space_group_name_Hall '-P 4 2 3'
_symmetry_space_group_name_H-M 'P m -3 m'
_audit_conform_dict_location ftp://ftp.iucr.org/pub/cif_core.dic
_audit_conform_dict_name cif_core.dic
_audit_conform_dict_version 2.2
_audit_creation_date 2002-05-16
_audit_creation_method 'WinGX routine CIF_UPDATE'
_cell_angle_alpha 90
_cell_angle_beta 90
_cell_angle_gamma 90
_cell_formula_units_Z 1
_cell_length_a 17.1969(4)
_cell_length_b 17.1969(4)
_cell_length_c 17.1969(4)
_cell_measurement_reflns_used 20088
_cell_measurement_temperature 293(2)
_cell_measurement_theta_max 26.373
_cell_measurement_theta_min 2.546
_cell_volume 5085.7(2)
_computing_cell_refinement 'HKL Scalepack (Otwinowski & Minor 1997)'
_computing_data_collection 'Collect (Nonius BV, 1997-2000)'
_computing_data_reduction 'HKL Denzo and Scalepack (Otwinowski & Minor 1997)'
_computing_molecular_graphics 'Ortep-3 for Windows (Farrugia, 1997)'
_computing_publication_material 'WinGX publication routines (Farrugia, 1999)'
_computing_structure_refinement 'SHELXL-97 (Sheldrick, 1997)'
_computing_structure_solution 'SHELXS-97 (Sheldrick, 1990)'
_diffrn_measured_fraction_theta_full 0.996
_diffrn_measured_fraction_theta_max 0.996
_diffrn_measurement_device '95mm CCD camera on \k-goniostat'
_diffrn_measurement_device_type KappaCCD
_diffrn_measurement_method 'CCD rotation images, thick slices'
_diffrn_radiation_probe x-ray
_diffrn_radiation_type MoK\a
_diffrn_radiation_wavelength 0.71073
_diffrn_reflns_av_R_equivalents 0.1297
_diffrn_reflns_limit_h_max 21
_diffrn_reflns_limit_h_min -21
_diffrn_reflns_limit_k_max 21
_diffrn_reflns_limit_k_min -21
_diffrn_reflns_limit_l_max 21
_diffrn_reflns_limit_l_min -21
_diffrn_reflns_number 54672
_diffrn_reflns_theta_full 26.34
_diffrn_reflns_theta_max 26.34
_diffrn_reflns_theta_min 2.65
_exptl_absorpt_coefficient_mu 4.9
_exptl_absorpt_correction_T_max 0.7197
_exptl_absorpt_correction_T_min 0.6702
_exptl_absorpt_correction_type analytical
_exptl_crystal_colour orange
_exptl_crystal_density_diffrn 1.843
_exptl_crystal_density_method 'not measured'
_exptl_crystal_description prism
_exptl_crystal_F_000 2443
_exptl_crystal_size_max 0.11
_exptl_crystal_size_mid 0.1
_exptl_crystal_size_min 0.1
_refine_diff_density_max 0.866
_refine_diff_density_min -0.509
_refine_ls_extinction_coef 0.0006(3)
_refine_ls_extinction_expression Fc^*^=kFc[1+0.001xFc^2^\l^3^/sin(2\q)]^-1/4^
_refine_ls_extinction_method SHELXL
_refine_ls_goodness_of_fit_ref 1.068
_refine_ls_hydrogen_treatment mixed
_refine_ls_matrix_type full
_refine_ls_number_parameters 94
_refine_ls_number_reflns 1102
_refine_ls_number_restraints 0
_refine_ls_restrained_S_all 1.068
_refine_ls_R_factor_gt 0.0471
_refine_ls_shift/su_max 0.006
_refine_ls_structure_factor_coef Fsqd
_refine_ls_weighting_details 'calc w=1/[\s^2^(Fo^2^)+(0.0800P)^2^+6.8862P] where P=(Fo^2^+2Fc^2^)/3'
_refine_ls_weighting_scheme calc
_refine_ls_wR_factor_ref 0.1454
_reflns_number_gt 803
_reflns_number_total 1102
_reflns_threshold_expression >2sigma(I)
_cod_data_source_file ic034443qsi20030428_044710_3.cif
_cod_data_source_block analytic
_cod_database_code 4310282

loop_
_symmetry_equiv_pos_as_xyz
'x, y, z'
'x, -y, -z'
'-x, -y, z'
'-x, y, -z'
'-y, x, z'
'y, x, -z'
'y, -x, z'
'-y, -x, -z'
'y, z, x'
'-y, -z, x'
'y, -z, -x'
'-y, z, -x'
'-z, y, x'
'-z, -y, -x'
'z, -y, x'
'z, y, -x'
'z, x, y'
'-z, x, -y'
'-z, -x, y'
'z, -x, -y'
'-x, -z, -y'
'-x, z, y'
'x, -z, y'
'x, z, -y'
'-x, -y, -z'
'-x, y, z'
'x, y, -z'
'x, -y, z'
'y, -x, -z'
'-y, -x, z'
'-y, x, -z'
'y, x, z'
'-y, -z, -x'
'y, z, -x'
'-y, z, x'
'y, -z, x'
'z, -y, -x'
'z, y, x'
'-z, y, -x'
'-z, -y, x'
'-z, -x, -y'
'z, -x, y'
'z, x, -y'
'-z, x, y'
'x, z, y'
'x, -z, -y'
'-x, z, -y'
'-x, -z, y'

loop_
_atom_site_label
_atom_site_type_symbol
_atom_site_fract_x
_atom_site_fract_y
_atom_site_fract_z
_atom_site_U_iso_or_equiv
_atom_site_adp_type
_atom_site_occupancy
_atom_site_calc_flag
_atom_site_refinement_flags
_atom_site_disorder_group
_atom_site_disorder_assembly
Cs1 Cs 0 0 0 0.0618(17) Uani 0.402(10) d SP . .
K1 K 0 0 0 0.0618(17) Uani 0.6 d SP . .
Mo1 Mo 0 0.39110(8) 0 0.0615(5) Uani 1 d S . .
Mo2 Mo 0.07684(4) 0.5 0.07684(4) 0.0628(4) Uani 1 d S . .
Br1 Br 0.15057(6) 0.39278(7) 0 0.0810(5) Uani 0.727(4) d SP . .
S1 S 0.15057(6) 0.39278(7) 0 0.0810(5) Uani 0.27 d SP . .
C1 C 0 0.2627(12) 0 0.104(7) Uani 1 d S . .
C2 C 0.1676(6) 0.5 0.1676(6) 0.095(4) Uani 1 d S . .
N1 N 0 0.2004(14) 0 0.203(14) Uani 1 d S . .
N2 N 0.2129(5) 0.5 0.2129(5) 0.136(6) Uani 1 d S . .
N3 N 0.5 0.5 0 0.081(6) Uani 1 d S . .
C31 C 0.5 0.4277(11) -0.0567(14) 0.116(9) Uani 0.5 d SP . .
C32 C 0.5 0.3506(11) 0 0.166(10) Uani 1 d S . .
N4 N 0.2256(6) 0.2256(6) 0.2256(6) 0.089(4) Uani 1 d S . .
C41 C 0.1628(19) 0.284(2) 0.2297(19) 0.19(2) Uani 0.33 d P . .
C42 C 0.1336(13) 0.3093(8) 0.3093(8) 0.189(8) Uani 1 d S . .
C43 C 0.1329(18) 0.175(4) 0.1329(18) 0.36(7) Uani 0.33 d SP . .
C45 C 0.1646(19) 0.228(3) 0.1646(19) 0.16(2) Uani 0.33 d SP . .
C46 C 0.244(4) 0.295(2) 0.295(2) 0.23(3) Uani 0.33 d SP . .
O1 O 0.5 0.5 0.5 0.126 Uiso 0.26(8) d SP . .
O2 O 0.409(6) 0.259(6) 0.5 0.126 Uiso 0.15(3) d SP . .
O3 O 0.374(9) 0.374(9) 0.374(9) 0.126 Uiso 0.10(5) d SP . .
O4 O 0.384(3) 0.213(3) 0.5 0.126 Uiso 0.25(2) d SP . .
O5 O 0.368(5) 0.278(4) 0.5 0.126 Uiso 0.17(3) d SP . .
O6 O 0.402(10) 0.402(10) 0.402(10) 0.126 Uiso 0.09(5) d SP . .

loop_
_atom_site_aniso_label
_atom_site_aniso_U_11
_atom_site_aniso_U_22
_atom_site_aniso_U_33
_atom_site_aniso_U_23
_atom_site_aniso_U_13
_atom_site_aniso_U_12
Cs1 0.0618(17) 0.0618(17) 0.0618(17) 0 0 0
K1 0.0618(17) 0.0618(17) 0.0618(17) 0 0 0
Mo1 0.0665(6) 0.0514(8) 0.0665(6) 0 0 0
Mo2 0.0636(5) 0.0611(6) 0.0636(5) 0 -0.0085(4) 0
Br1 0.0673(7) 0.0759(8) 0.0997(9) 0 0 0.0128(5)
S1 0.0673(7) 0.0759(8) 0.0997(9) 0 0 0.0128(5)
C1 0.130(12) 0.053(11) 0.130(12) 0 0 0
C2 0.103(7) 0.077(9) 0.103(7) 0 -0.048(9) 0
N1 0.27(2) 0.072(15) 0.27(2) 0 0 0
N2 0.155(10) 0.098(10) 0.155(10) 0 -0.090(12) 0
N3 0.060(7) 0.060(7) 0.123(19) 0 0 0
C31 0.119(18) 0.059(11) 0.17(2) -0.032(12) 0 0
C32 0.17(2) 0.068(10) 0.26(3) 0 0 0
N4 0.089(4) 0.089(4) 0.089(4) 0.020(5) 0.020(5) 0.020(5)
C41 0.16(3) 0.28(4) 0.12(2) 0.07(3) 0.05(2) 0.16(3)
C42 0.24(2) 0.161(10) 0.161(10) 0.023(12) 0.073(11) 0.073(11)
C43 0.44(11) 0.19(6) 0.44(11) 0.018(19) -0.38(11) 0.018(19)
C45 0.14(3) 0.20(5) 0.14(3) 0.00(2) -0.04(3) 0.00(2)
C46 0.29(8) 0.20(3) 0.20(3) -0.01(4) 0.09(4) 0.09(4)

loop_
_atom_type_symbol
_atom_type_description
_atom_type_scat_dispersion_real
_atom_type_scat_dispersion_imag
_atom_type_scat_source
C C 0.0033 0.0016 'International Tables Vol C Tables 4.2.6.8 and 6.1.1.4'
Br Br -0.2901 2.4595 'International Tables Vol C Tables 4.2.6.8 and 6.1.1.4'
Cs Cs -0.368 2.1192 'International Tables Vol C Tables 4.2.6.8 and 6.1.1.4'
K K 0.2009 0.2494 'International Tables Vol C Tables 4.2.6.8 and 6.1.1.4'
Mo Mo -1.6832 0.6857 'International Tables Vol C Tables 4.2.6.8 and 6.1.1.4'
N N 0.0061 0.0033 'International Tables Vol C Tables 4.2.6.8 and 6.1.1.4'
S S 0.1246 0.1234 'International Tables Vol C Tables 4.2.6.8 and 6.1.1.4'
O O 0.0106 0.006 'International Tables Vol C Tables 4.2.6.8 and 6.1.1.4'

loop_
_geom_angle_atom_site_label_1
_geom_angle_atom_site_label_2
_geom_angle_atom_site_label_3
_geom_angle
_geom_angle_site_symmetry_1
_geom_angle_site_symmetry_3
_geom_angle_publ_flag
N1 Cs1 N1 180 41 17 ?
N1 Cs1 N1 90 41 25 ?
N1 Cs1 N1 90 17 25 ?
N1 Cs1 N1 90 41 5 ?
N1 Cs1 N1 90 17 5 ?
N1 Cs1 N1 90 25 5 ?
N1 Cs1 N1 90 41 29 ?
N1 Cs1 N1 90 17 29 ?
N1 Cs1 N1 90 25 29 ?
N1 Cs1 N1 180 5 29 ?
N1 Cs1 N1 90 41 . ?
N1 Cs1 N1 90 17 . ?
N1 Cs1 N1 180 25 . ?
N1 Cs1 N1 90 5 . ?
N1 Cs1 N1 90 29 . ?
N1 K1 N1 180 41 17 ?
N1 K1 N1 90 41 25 ?
N1 K1 N1 90 17 25 ?
N1 K1 N1 90 41 5 ?
N1 K1 N1 90 17 5 ?
N1 K1 N1 90 25 5 ?
N1 K1 N1 90 41 29 ?
N1 K1 N1 90 17 29 ?
N1 K1 N1 90 25 29 ?
N1 K1 N1 180 5 29 ?
N1 K1 N1 90 41 . ?
N1 K1 N1 90 17 . ?
N1 K1 N1 180 25 . ?
N1 K1 N1 90 5 . ?
N1 K1 N1 90 29 . ?
C1 Mo1 S1 90.64(4) . 39 ?
C1 Mo1 S1 90.64(4) . 26 ?
S1 Mo1 S1 89.9930(10) 39 26 ?
C1 Mo1 Br1 90.64(4) . 39 ?
S1 Mo1 Br1 0.00(5) 39 39 ?
S1 Mo1 Br1 89.9930(10) 26 39 ?
C1 Mo1 Br1 90.64(4) . 26 ?
S1 Mo1 Br1 89.9930(10) 39 26 ?
S1 Mo1 Br1 0.00(5) 26 26 ?
Br1 Mo1 Br1 89.9930(10) 39 26 ?
C1 Mo1 Br1 90.64(4) . . ?
S1 Mo1 Br1 89.9930(10) 39 . ?
S1 Mo1 Br1 178.72(8) 26 . ?
Br1 Mo1 Br1 89.9930(10) 39 . ?
Br1 Mo1 Br1 178.72(8) 26 . ?
C1 Mo1 S1 90.64(4) . 13 ?
S1 Mo1 S1 178.72(8) 39 13 ?
S1 Mo1 S1 89.9930(10) 26 13 ?
Br1 Mo1 S1 178.72(8) 39 13 ?
Br1 Mo1 S1 89.9930(10) 26 13 ?
Br1 Mo1 S1 89.9930(10) . 13 ?
C1 Mo1 Br1 90.64(4) . 13 ?
S1 Mo1 Br1 178.72(8) 39 13 ?
S1 Mo1 Br1 89.9930(10) 26 13 ?
Br1 Mo1 Br1 178.72(8) 39 13 ?
Br1 Mo1 Br1 89.9930(10) 26 13 ?
Br1 Mo1 Br1 89.9930(10) . 13 ?
S1 Mo1 Br1 0.0000(10) 13 13 ?
C1 Mo1 Mo2 135.06(3) . . ?
S1 Mo1 Mo2 119.44(4) 39 . ?
S1 Mo1 Mo2 119.44(4) 26 . ?
Br1 Mo1 Mo2 119.44(4) 39 . ?
Br1 Mo1 Mo2 119.44(4) 26 . ?
Br1 Mo1 Mo2 59.51(3) . . ?
S1 Mo1 Mo2 59.51(3) 13 . ?
Br1 Mo1 Mo2 59.51(3) 13 . ?
C1 Mo1 Mo2 135.06(3) . 2_565 ?
S1 Mo1 Mo2 59.51(3) 39 2_565 ?
S1 Mo1 Mo2 119.44(4) 26 2_565 ?
Br1 Mo1 Mo2 59.51(3) 39 2_565 ?
Br1 Mo1 Mo2 119.44(4) 26 2_565 ?
Br1 Mo1 Mo2 59.51(3) . 2_565 ?
S1 Mo1 Mo2 119.44(4) 13 2_565 ?
Br1 Mo1 Mo2 119.44(4) 13 2_565 ?
Mo2 Mo1 Mo2 59.93(3) . 2_565 ?
C1 Mo1 Mo2 135.06(3) . 26 ?
S1 Mo1 Mo2 119.44(4) 39 26 ?
S1 Mo1 Mo2 59.51(3) 26 26 ?
Br1 Mo1 Mo2 119.44(4) 39 26 ?
Br1 Mo1 Mo2 59.51(3) 26 26 ?
Br1 Mo1 Mo2 119.44(4) . 26 ?
S1 Mo1 Mo2 59.51(3) 13 26 ?
Br1 Mo1 Mo2 59.51(3) 13 26 ?
Mo2 Mo1 Mo2 59.93(3) . 26 ?
Mo2 Mo1 Mo2 89.88(5) 2_565 26 ?
C2 Mo2 S1 90.83(3) . 13 ?
C2 Mo2 Br1 90.83(3) . 13 ?
S1 Mo2 Br1 0.00(4) 13 13 ?
C2 Mo2 S1 90.83(3) . 15_565 ?
S1 Mo2 S1 90.39(5) 13 15_565 ?
Br1 Mo2 S1 90.39(5) 13 15_565 ?
C2 Mo2 S1 90.83(3) . 2_565 ?
S1 Mo2 S1 178.33(6) 13 2_565 ?
Br1 Mo2 S1 178.33(6) 13 2_565 ?
S1 Mo2 S1 89.59(5) 15_565 2_565 ?
C2 Mo2 Br1 90.83(3) . 15_565 ?
S1 Mo2 Br1 90.39(5) 13 15_565 ?
Br1 Mo2 Br1 90.39(5) 13 15_565 ?
S1 Mo2 Br1 0.00(4) 15_565 15_565 ?
S1 Mo2 Br1 89.59(5) 2_565 15_565 ?
C2 Mo2 Br1 90.83(3) . 2_565 ?
S1 Mo2 Br1 178.33(6) 13 2_565 ?
Br1 Mo2 Br1 178.33(6) 13 2_565 ?
S1 Mo2 Br1 89.59(5) 15_565 2_565 ?
S1 Mo2 Br1 0.00(4) 2_565 2_565 ?
Br1 Mo2 Br1 89.59(5) 15_565 2_565 ?
C2 Mo2 Br1 90.83(3) . . ?
S1 Mo2 Br1 89.59(5) 13 . ?
Br1 Mo2 Br1 89.59(5) 13 . ?
S1 Mo2 Br1 178.33(6) 15_565 . ?
S1 Mo2 Br1 90.39(5) 2_565 . ?
Br1 Mo2 Br1 178.33(6) 15_565 . ?
Br1 Mo2 Br1 90.39(5) 2_565 . ?
C2 Mo2 Mo2 135 . 26 ?
S1 Mo2 Mo2 59.44(2) 13 26 ?
Br1 Mo2 Mo2 59.44(2) 13 26 ?
S1 Mo2 Mo2 59.44(2) 15_565 26 ?
S1 Mo2 Mo2 119.20(3) 2_565 26 ?
Br1 Mo2 Mo2 59.44(2) 15_565 26 ?
Br1 Mo2 Mo2 119.20(3) 2_565 26 ?
Br1 Mo2 Mo2 119.20(3) . 26 ?
C2 Mo2 Mo2 135 . 2_565 ?
S1 Mo2 Mo2 119.20(3) 13 2_565 ?
Br1 Mo2 Mo2 119.20(3) 13 2_565 ?
S1 Mo2 Mo2 119.20(3) 15_565 2_565 ?
S1 Mo2 Mo2 59.44(2) 2_565 2_565 ?
Br1 Mo2 Mo2 119.20(3) 15_565 2_565 ?
Br1 Mo2 Mo2 59.44(2) 2_565 2_565 ?
Br1 Mo2 Mo2 59.44(2) . 2_565 ?
Mo2 Mo2 Mo2 90 26 2_565 ?
C2 Mo2 Mo1 134.94(3) . . ?
S1 Mo2 Mo1 59.17(3) 13 . ?
Br1 Mo2 Mo1 59.17(3) 13 . ?
S1 Mo2 Mo1 119.47(3) 15_565 . ?
S1 Mo2 Mo1 119.47(3) 2_565 . ?
Br1 Mo2 Mo1 119.47(3) 15_565 . ?
Br1 Mo2 Mo1 119.47(3) 2_565 . ?
Br1 Mo2 Mo1 59.17(3) . . ?
Mo2 Mo2 Mo1 60.035(16) 26 . ?
Mo2 Mo2 Mo1 60.035(15) 2_565 . ?
Mo1 Br1 Mo2 61.32(4) . . ?
Mo1 Br1 Mo2 61.32(4) . 2_565 ?
Mo2 Br1 Mo2 61.13(4) . 2_565 ?
N1 C1 Mo1 180.0000(10) . . ?
N2 C2 Mo2 180.0(11) . . ?
C1 N1 Cs1 180.0000(10) . . ?
C1 N1 K1 180.0000(10) . . ?
Cs1 N1 K1 0 . . ?
C31 N3 C31 67.6(9) 7_565 . ?
C31 N3 C31 76.2(18) 7_565 29_565 ?
C31 N3 C31 112.4(9) . 29_565 ?
C31 N3 C31 112.4(9) 7_565 27 ?
C31 N3 C31 76.2(18) . 27 ?
C31 N3 C31 67.6(9) 29_565 27 ?
C31 N3 C31 180.000(3) 7_565 31_655 ?
C31 N3 C31 112.4(9) . 31_655 ?
C31 N3 C31 103.8(18) 29_565 31_655 ?
C31 N3 C31 67.6(9) 27 31_655 ?
C31 N3 C31 112.4(9) 7_565 25_665 ?
C31 N3 C31 180.0(15) . 25_665 ?
C31 N3 C31 67.6(9) 29_565 25_665 ?
C31 N3 C31 103.8(18) 27 25_665 ?
C31 N3 C31 67.6(9) 31_655 25_665 ?
C31 N3 C31 103.8(18) 7_565 5_655 ?
C31 N3 C31 67.6(9) . 5_655 ?
C31 N3 C31 180.000(3) 29_565 5_655 ?
C31 N3 C31 112.4(9) 27 5_655 ?
C31 N3 C31 76.2(18) 31_655 5_655 ?
C31 N3 C31 112.4(9) 25_665 5_655 ?
C31 N3 C31 67.6(9) 7_565 3_665 ?
C31 N3 C31 103.8(18) . 3_665 ?
C31 N3 C31 112.4(9) 29_565 3_665 ?
C31 N3 C31 180.0(15) 27 3_665 ?
C31 N3 C31 112.4(9) 31_655 3_665 ?
C31 N3 C31 76.2(18) 25_665 3_665 ?
C31 N3 C31 67.6(9) 5_655 3_665 ?
N3 C31 C32 105.6(15) . . ?
N3 C31 C31 56.2(5) . 7_565 ?
C32 C31 C31 124.7(4) . 7_565 ?
N3 C31 C31 56.2(5) . 5_655 ?
C32 C31 C31 124.7(4) . 5_655 ?
C31 C31 C31 90.000(2) 7_565 5_655 ?
N3 C31 C31 51.9(9) . 27 ?
C32 C31 C31 53.7(8) . 27 ?
C31 C31 C31 90.0000(10) 7_565 27 ?
C31 C31 C31 90 5_655 27 ?
C31 C32 C31 72.7(17) 27 . ?
C41 N4 C41 53(2) 38 9 ?
C41 N4 C41 120.000(3) 38 32 ?
C41 N4 C41 67(2) 9 32 ?
C41 N4 C41 67(2) 38 . ?
C41 N4 C41 120.000(3) 9 . ?
C41 N4 C41 173(2) 32 . ?
C41 N4 C41 120.000(2) 38 45 ?
C41 N4 C41 173(2) 9 45 ?
C41 N4 C41 120.000(2) 32 45 ?
C41 N4 C41 53(2) . 45 ?
C41 N4 C41 173(2) 38 17 ?
C41 N4 C41 120.000(3) 9 17 ?
C41 N4 C41 53(2) 32 17 ?
C41 N4 C41 120.000(3) . 17 ?
C41 N4 C41 67(2) 45 17 ?
C41 N4 C45 88.0(19) 38 32 ?
C41 N4 C45 60(2) 9 32 ?
C41 N4 C45 60(2) 32 32 ?
C41 N4 C45 123(3) . 32 ?
C41 N4 C45 123(3) 45 32 ?
C41 N4 C45 88.0(19) 17 32 ?
C41 N4 C45 60(2) 38 . ?
C41 N4 C45 88.0(19) 9 . ?
C41 N4 C45 123(3) 32 . ?
C41 N4 C45 60(2) . . ?
C41 N4 C45 88.0(19) 45 . ?
C41 N4 C45 123(3) 17 . ?
C45 N4 C45 63(4) 32 . ?
C41 N4 C45 123(3) 38 17 ?
C41 N4 C45 123(3) 9 17 ?
C41 N4 C45 88.0(19) 32 17 ?
C41 N4 C45 88.0(19) . 17 ?
C41 N4 C45 60(2) 45 17 ?
C41 N4 C45 60(2) 17 17 ?
C45 N4 C45 63(4) 32 17 ?
C45 N4 C45 63(4) . 17 ?
C41 N4 C46 68(2) 38 9 ?
C41 N4 C46 68(2) 9 9 ?
C41 N4 C46 91(2) 32 9 ?
C41 N4 C46 91(2) . 9 ?
C41 N4 C46 110(3) 45 9 ?
C41 N4 C46 110(3) 17 9 ?
C45 N4 C46 127(2) 32 9 ?
C45 N4 C46 127(2) . 9 ?
C45 N4 C46 167(3) 17 9 ?
C41 N4 C46 91(2) 38 . ?
C41 N4 C46 110(3) 9 . ?
C41 N4 C46 110(3) 32 . ?
C41 N4 C46 68(2) . . ?
C41 N4 C46 68(2) 45 . ?
C41 N4 C46 91(2) 17 . ?
C45 N4 C46 167(3) 32 . ?
C45 N4 C46 127(2) . . ?
C45 N4 C46 127(2) 17 . ?
C46 N4 C46 42(3) 9 . ?
C41 N4 C46 110(3) 38 32 ?
C41 N4 C46 91(2) 9 32 ?
C41 N4 C46 68(2) 32 32 ?
C41 N4 C46 110(3) . 32 ?
C41 N4 C46 91(2) 45 32 ?
C41 N4 C46 68(2) 17 32 ?
C45 N4 C46 127(2) 32 32 ?
C45 N4 C46 167(3) . 32 ?
C45 N4 C46 127(2) 17 32 ?
C46 N4 C46 42(3) 9 32 ?
C46 N4 C46 42(3) . 32 ?
C41 C41 C45 94(2) 45 . ?
C41 C41 N4 63.3(11) 45 . ?
C45 C41 N4 60(2) . . ?
C41 C41 C42 64.1(13) 45 . ?
C45 C41 C42 151(4) . . ?
N4 C41 C42 118(2) . . ?
C41 C41 C41 120.000(6) 45 38 ?
C45 C41 C41 56.5(18) . 38 ?
N4 C41 C41 56.7(11) . 38 ?
C42 C41 C41 150(2) . 38 ?
C41 C41 C46 68.4(14) 45 . ?
C45 C41 C46 121(3) . . ?
N4 C41 C46 62(2) . . ?
C42 C41 C46 71(2) . . ?
C41 C41 C46 83.7(16) 38 . ?
C41 C42 C41 52(3) . 45 ?
C41 C42 C46 62(2) . . ?
C41 C42 C46 62(2) 45 . ?
C43 C43 C43 60.000(11) 17 32 ?
C43 C43 C45 103(3) 17 . ?
C43 C43 C45 103(3) 32 . ?
C43 C43 C45 73.0(18) 17 32 ?
C43 C43 C45 42(2) 32 32 ?
C45 C43 C45 60(4) . 32 ?
C43 C43 C45 42(2) 17 17 ?
C43 C43 C45 73.0(18) 32 17 ?
C45 C43 C45 60(4) . 17 ?
C45 C43 C45 53(3) 32 17 ?
C43 C45 C41 146.5(18) . 38 ?
C43 C45 C41 146.5(18) . . ?
C41 C45 C41 67(4) 38 . ?
C43 C45 N4 128(5) . . ?
C41 C45 N4 60(2) 38 . ?
C41 C45 N4 60(2) . . ?
C43 C45 C45 77(3) . 32 ?
C41 C45 C45 86(2) 38 32 ?
C41 C45 C45 118(2) . 32 ?
N4 C45 C45 58.5(19) . 32 ?
C43 C45 C45 77(3) . 17 ?
C41 C45 C45 118(2) 38 17 ?
C41 C45 C45 86(2) . 17 ?
N4 C45 C45 58.5(19) . 17 ?
C45 C45 C45 60.000(5) 32 17 ?
C43 C45 C43 35(4) . 17 ?
C41 C45 C43 149(4) 38 17 ?
C41 C45 C43 122(3) . 17 ?
N4 C45 C43 97(3) . 17 ?
C45 C45 C43 63.5(13) 32 17 ?
C45 C45 C43 42(2) 17 17 ?
C43 C45 C43 35(4) . 32 ?
C41 C45 C43 122(3) 38 32 ?
C41 C45 C43 149(4) . 32 ?
N4 C45 C43 97(3) . 32 ?
C45 C45 C43 42(2) 32 32 ?
C45 C45 C43 63.5(13) 17 32 ?
C43 C45 C43 34(4) 17 32 ?
C46 C46 C46 60.000(9) 9 32 ?
C46 C46 N4 69.0(18) 9 . ?
C46 C46 N4 69.0(18) 32 . ?
C46 C46 C41 96.3(16) 9 . ?
C46 C46 C41 118.5(19) 32 . ?
N4 C46 C41 50(2) . . ?
C46 C46 C41 118.5(19) 9 45 ?
C46 C46 C41 96.3(16) 32 45 ?
N4 C46 C41 50(2) . 45 ?
C41 C46 C41 43(3) . 45 ?
C46 C46 C42 141.8(11) 9 . ?
C46 C46 C42 141.8(11) 32 . ?
N4 C46 C42 90(3) . . ?
C41 C46 C42 48(2) . . ?
C41 C46 C42 48(2) 45 . ?
O5 O2 O4 87(10) . . ?
O2 O4 O5 42(5) . . ?
O2 O5 O4 51(8) . . ?

loop_
_geom_bond_atom_site_label_1
_geom_bond_atom_site_label_2
_geom_bond_distance
_geom_bond_site_symmetry_2
_geom_bond_publ_flag
Cs1 N1 3.45(2) 41 ?
Cs1 N1 3.45(2) 17 ?
Cs1 N1 3.45(2) 25 ?
Cs1 N1 3.45(2) 5 ?
Cs1 N1 3.45(2) 29 ?
Cs1 N1 3.45(2) . ?
K1 N1 3.45(2) 41 ?
K1 N1 3.45(2) 17 ?
K1 N1 3.45(2) 25 ?
K1 N1 3.45(2) 5 ?
K1 N1 3.45(2) 29 ?
K1 N1 3.45(2) . ?
Mo1 C1 2.21(2) . ?
Mo1 S1 2.5895(11) 39 ?
Mo1 S1 2.5895(11) 26 ?
Mo1 Br1 2.5895(11) 39 ?
Mo1 Br1 2.5895(11) 26 ?
Mo1 Br1 2.5895(11) . ?
Mo1 S1 2.5895(11) 13 ?
Mo1 Br1 2.5895(11) 13 ?
Mo1 Mo2 2.6456(11) . ?
Mo1 Mo2 2.6456(11) 2_565 ?
Mo1 Mo2 2.6456(11) 26 ?
Mo2 C2 2.208(14) . ?
Mo2 S1 2.5987(9) 13 ?
Mo2 Br1 2.5987(9) 13 ?
Mo2 S1 2.5987(9) 15_565 ?
Mo2 S1 2.5987(9) 2_565 ?
Mo2 Br1 2.5987(9) 15_565 ?
Mo2 Br1 2.5987(9) 2_565 ?
Mo2 Br1 2.5987(9) . ?
Mo2 Mo2 2.6428(14) 26 ?
Mo2 Mo2 2.6428(14) 2_565 ?
Br1 Mo2 2.5987(9) 2_565 ?
C1 N1 1.07(3) . ?
C2 N2 1.101(16) . ?
N3 C31 1.580(19) 7_565 ?
N3 C31 1.580(19) . ?
N3 C31 1.580(19) 29_565 ?
N3 C31 1.580(19) 27 ?
N3 C31 1.580(19) 31_655 ?
N3 C31 1.580(19) 25_665 ?
N3 C31 1.580(19) 5_655 ?
N3 C31 1.580(19) 3_665 ?
C31 C32 1.65(3) . ?
C31 C31 1.76(3) 7_565 ?
C31 C31 1.76(3) 5_655 ?
C31 C31 1.95(5) 27 ?
C32 C31 1.65(3) 27 ?
N4 C41 1.48(2) 38 ?
N4 C41 1.48(2) 9 ?
N4 C41 1.48(2) 32 ?
N4 C41 1.48(2) . ?
N4 C41 1.48(2) 45 ?
N4 C41 1.48(2) 17 ?
N4 C45 1.48(5) 32 ?
N4 C45 1.48(5) . ?
N4 C45 1.48(5) 17 ?
N4 C46 1.72(6) 9 ?
N4 C46 1.72(6) . ?
N4 C46 1.72(6) 32 ?
C41 C41 1.33(6) 45 ?
C41 C45 1.47(6) . ?
C41 C42 1.52(3) . ?
C41 C41 1.63(5) 38 ?
C41 C46 1.81(7) . ?
C42 C41 1.52(3) 45 ?
C42 C46 1.94(6) . ?
C43 C43 1.02(11) 17 ?
C43 C43 1.02(11) 32 ?
C43 C45 1.20(7) . ?
C43 C45 1.74(7) 32 ?
C43 C45 1.74(7) 17 ?
C45 C41 1.47(6) 38 ?
C45 C45 1.55(9) 32 ?
C45 C45 1.55(9) 17 ?
C45 C43 1.74(7) 17 ?
C45 C43 1.74(7) 32 ?
C46 C46 1.23(9) 9 ?
C46 C46 1.23(9) 32 ?
C46 C41 1.81(7) 45 ?
O2 O5 0.77(8) . ?
O2 O4 0.90(8) . ?
O3 O6 0.8(2) . ?
O4 O5 1.16(8) . ?
